data_1534113
loop_
_publ_author_name
'Shao, Jiaan'
'Liu, Xingyu'
'Shu, Ke'
'Tang, Pai'
'Luo, Jing'
'Chen, Wenteng'
'Yu, Yongping'

_publ_section_title
;
 Tuning the Annulation Reactivity of Vinyl Azides and Carbazates: A
 Divergent Synthesis of Aza-pyrimidinones and Imidazoles.
;
_journal_issue 18
_journal_name_full 'Organic letters'
_journal_page_first 4502
_journal_page_last 4505
_journal_paper_doi 10.1021/acs.orglett.5b02180
_journal_volume 17
_journal_year 2015
_chemical_formula_moiety 'C19 H18 N2 O2'
_chemical_formula_sum 'C19 H18 N2 O2'
_chemical_formula_weight 306.35
_chemical_name_systematic
;
 ? 
;
_space_group_crystal_system monoclinic
_space_group_IT_number 14
_space_group_name_Hall '-P 2ybc'
_space_group_name_H-M_alt 'P 1 21/c 1'
_symmetry_space_group_name_Hall '-P 2ybc'
_symmetry_space_group_name_H-M 'P 1 21/c 1'
_atom_sites_solution_hydrogens geom
_atom_sites_solution_primary direct
_atom_sites_solution_secondary difmap
_audit_creation_date 2015-05-13
_audit_creation_method
;
Olex2 1.2
(compiled 2014.03.20 svn.r2914 for OlexSys, GUI svn.r4816)
;
_cell_angle_alpha 90.00
_cell_angle_beta 113.637(10)
_cell_angle_gamma 90.00
_cell_formula_units_Z 4
_cell_length_a 11.7071(10)
_cell_length_b 15.8544(13)
_cell_length_c 9.4636(7)
_cell_measurement_reflns_used 2287
_cell_measurement_temperature 293(2)
_cell_measurement_theta_max 29.5326
_cell_measurement_theta_min 3.1892
_cell_volume 1609.2(3)
_computing_cell_refinement
;
CrysAlisPro, Agilent Technologies,
Version 1.171.35.11 (release 16-05-2011 CrysAlis171 .NET)
(compiled May 16 2011,17:55:39)
;
_computing_data_collection
;
CrysAlisPro, Agilent Technologies,
Version 1.171.35.11 (release 16-05-2011 CrysAlis171 .NET)
(compiled May 16 2011,17:55:39)
;
_computing_data_reduction
;
CrysAlisPro, Agilent Technologies,
Version 1.171.35.11 (release 16-05-2011 CrysAlis171 .NET)
(compiled May 16 2011,17:55:39)
;
_computing_molecular_graphics 'Olex2 (Dolomanov et al., 2009)'
_computing_publication_material 'Olex2 (Dolomanov et al., 2009)'
_computing_structure_refinement 'ShelXL (Sheldrick, 2008)'
_computing_structure_solution 'ShelXS (Sheldrick, 2008)'
_diffrn_ambient_temperature 293.15
_diffrn_detector_area_resol_mean 10.3592
_diffrn_measured_fraction_theta_full 0.998
_diffrn_measured_fraction_theta_max 0.998
_diffrn_measurement_device_type 'Xcalibur, Atlas, Gemini ultra'
_diffrn_measurement_method '\w scans'
_diffrn_orient_matrix_UB_11 -0.0527894000
_diffrn_orient_matrix_UB_12 -0.0160056000
_diffrn_orient_matrix_UB_13 0.0101913000
_diffrn_orient_matrix_UB_21 0.0298304000
_diffrn_orient_matrix_UB_22 -0.0397391000
_diffrn_orient_matrix_UB_23 0.0212316000
_diffrn_orient_matrix_UB_31 0.0264488000
_diffrn_orient_matrix_UB_32 0.0128274000
_diffrn_orient_matrix_UB_33 0.0783470000
_diffrn_radiation_monochromator graphite
_diffrn_radiation_type MoK\a
_diffrn_radiation_wavelength 0.71073
_diffrn_reflns_av_R_equivalents 0.0421
_diffrn_reflns_av_unetI/netI 0.0379
_diffrn_reflns_limit_h_max 9
_diffrn_reflns_limit_h_min -14
_diffrn_reflns_limit_k_max 18
_diffrn_reflns_limit_k_min -19
_diffrn_reflns_limit_l_max 11
_diffrn_reflns_limit_l_min -11
_diffrn_reflns_number 9956
_diffrn_reflns_theta_full 25.35
_diffrn_reflns_theta_max 25.35
_diffrn_reflns_theta_min 3.20
_diffrn_source 'Enhance (Mo) X-ray Source'
_exptl_absorpt_coefficient_mu 0.083
_exptl_absorpt_correction_T_max 1.00000
_exptl_absorpt_correction_T_min 0.80684
_exptl_absorpt_correction_type multi-scan
_exptl_absorpt_process_details
;
CrysAlisPro, Agilent Technologies,
Version 1.171.35.11 (release 16-05-2011 CrysAlis171 .NET)
(compiled May 16 2011,17:55:39)
Empirical absorption correction using spherical harmonics,
 implemented in SCALE3 ABSPACK scaling algorithm.
;
_exptl_crystal_colour colourless
_exptl_crystal_colour_primary colourless
_exptl_crystal_density_diffrn 1.265
_exptl_crystal_density_method 'not measured'
_exptl_crystal_description needle
_exptl_crystal_F_000 648
_exptl_crystal_size_max 0.49
_exptl_crystal_size_mid 0.2
_exptl_crystal_size_min 0.16
_refine_diff_density_max 0.206
_refine_diff_density_min -0.164
_refine_diff_density_rms 0.035
_refine_ls_extinction_method none
_refine_ls_goodness_of_fit_ref 1.023
_refine_ls_hydrogen_treatment constr
_refine_ls_matrix_type full
_refine_ls_number_parameters 210
_refine_ls_number_reflns 2944
_refine_ls_number_restraints 0
_refine_ls_restrained_S_all 1.023
_refine_ls_R_factor_all 0.0673
_refine_ls_R_factor_gt 0.0462
_refine_ls_shift/su_max 0.001
_refine_ls_shift/su_mean 0.000
_refine_ls_structure_factor_coef Fsqd
_refine_ls_weighting_details 'calc w=1/[\s^2^(Fo^2^)+(0.0622P)^2^+0.2267P] where P=(Fo^2^+2Fc^2^)/3'
_refine_ls_weighting_scheme calc
_refine_ls_wR_factor_gt 0.1140
_refine_ls_wR_factor_ref 0.1275
_reflns_number_gt 2170
_reflns_number_total 2944
_reflns_threshold_expression >2sigma(I)
_cod_data_source_file ol5b02180_si_006.cif
_cod_data_source_block 150512_cwt150512_1
_cod_original_cell_volume 1609.2(2)
_cod_database_code 1534113
_chemical_oxdiff_formula 'c10 h10 n2 o8'
_reflns_odcompleteness_completeness 99.65
_reflns_odcompleteness_iscentric 1
_reflns_odcompleteness_theta 26.32
_olex2_refinement_description
;
1. Fixed Uiso
 At 1.2 times of:
  All C(H) groups, All C(H,H) groups, All N(H) groups
 At 1.5 times of:
  All C(H,H,H) groups
2.a Secondary CH2 refined with riding coordinates:
 C18(H18A,H18B)
2.b Aromatic/amide H refined with riding coordinates:
 N2(H2), C1(H1), C2(H2A), C3(H3), C4(H4), C5(H5), C11(H11), C12(H12), C14(H14),
  C15(H15)
2.c Idealised Me refined as rotating group:
 C16(H16A,H16B,H16C), C19(H19A,H19B,H19C)
;

loop_
_space_group_symop_id
_space_group_symop_operation_xyz
1 'x, y, z'
2 '-x, y+1/2, -z+1/2'
3 '-x, -y, -z'
4 'x, -y-1/2, z-1/2'

loop_
_atom_site_label
_atom_site_type_symbol
_atom_site_fract_x
_atom_site_fract_y
_atom_site_fract_z
_atom_site_U_iso_or_equiv
_atom_site_adp_type
_atom_site_occupancy
_atom_site_calc_flag
_atom_site_refinement_flags_posn
O1 O 0.26652(16) 0.45077(11) 0.16596(16) 0.0824(6) Uani 1 d .
O2 O 0.11523(12) 0.43890(8) -0.06868(13) 0.0497(4) Uani 1 d .
N1 N 0.00049(13) 0.31230(9) 0.01371(15) 0.0365(4) Uani 1 d .
N2 N 0.03742(13) 0.26160(9) 0.24439(14) 0.0361(4) Uani 1 d .
H2 H 0.0278 0.2325 0.3155 0.043 Uiso 1 calc R
C1 C -0.23985(18) 0.22362(14) -0.1212(2) 0.0495(5) Uani 1 d .
H1 H -0.2315 0.2713 -0.1736 0.059 Uiso 1 calc R
C2 C -0.3412(2) 0.17141(16) -0.1885(2) 0.0612(6) Uani 1 d .
H2A H -0.4008 0.1840 -0.2863 0.073 Uiso 1 calc R
C3 C -0.3553(2) 0.10110(15) -0.1128(3) 0.0602(6) Uani 1 d .
H3 H -0.4241 0.0661 -0.1590 0.072 Uiso 1 calc R
C4 C -0.26680(19) 0.08256(14) 0.0324(2) 0.0539(5) Uani 1 d .
H4 H -0.2759 0.0349 0.0842 0.065 Uiso 1 calc R
C5 C -0.16512(17) 0.13452(12) 0.1008(2) 0.0437(5) Uani 1 d .
H5 H -0.1062 0.1218 0.1989 0.052 Uiso 1 calc R
C6 C -0.14966(16) 0.20551(11) 0.02488(18) 0.0357(4) Uani 1 d .
C7 C -0.03993(16) 0.26037(11) 0.09159(17) 0.0337(4) Uani 1 d .
C8 C 0.10788(16) 0.34844(11) 0.12106(18) 0.0382(4) Uani 1 d .
C9 C 0.13273(16) 0.31669(11) 0.26578(18) 0.0371(4) Uani 1 d .
C10 C 0.23076(17) 0.33307(12) 0.42022(18) 0.0390(4) Uani 1 d .
C11 C 0.19896(17) 0.34423(12) 0.54532(19) 0.0433(5) Uani 1 d .
H11 H 0.1156 0.3420 0.5308 0.052 Uiso 1 calc R
C12 C 0.28960(19) 0.35860(13) 0.6910(2) 0.0484(5) Uani 1 d .
H12 H 0.2664 0.3648 0.7736 0.058 Uiso 1 calc R
C13 C 0.41405(19) 0.36398(14) 0.7165(2) 0.0524(5) Uani 1 d .
C14 C 0.44539(19) 0.35268(15) 0.5917(2) 0.0610(6) Uani 1 d .
H14 H 0.5287 0.3556 0.6063 0.073 Uiso 1 calc R
C15 C 0.35554(18) 0.33709(14) 0.4457(2) 0.0532(5) Uani 1 d .
H15 H 0.3792 0.3292 0.3639 0.064 Uiso 1 calc R
C16 C 0.5121(2) 0.38198(18) 0.8758(3) 0.0817(8) Uani 1 d .
H16A H 0.4737 0.4080 0.9373 0.123 Uiso 1 calc GR
H16B H 0.5739 0.4192 0.8679 0.123 Uiso 1 calc GR
H16C H 0.5509 0.3301 0.9233 0.123 Uiso 1 calc GR
C17 C 0.17362(18) 0.41653(13) 0.07924(19) 0.0463(5) Uani 1 d .
C18 C 0.1637(2) 0.51297(13) -0.1160(2) 0.0526(5) Uani 1 d .
H18A H 0.2490 0.5034 -0.1036 0.063 Uiso 1 calc R
H18B H 0.1623 0.5612 -0.0537 0.063 Uiso 1 calc R
C19 C 0.0824(2) 0.52880(14) -0.2815(2) 0.0596(6) Uani 1 d .
H19A H 0.0874 0.4817 -0.3425 0.089 Uiso 1 calc GR
H19B H 0.1097 0.5790 -0.3156 0.089 Uiso 1 calc GR
H19C H -0.0023 0.5359 -0.2929 0.089 Uiso 1 calc GR

loop_
_atom_site_aniso_label
_atom_site_aniso_U_11
_atom_site_aniso_U_22
_atom_site_aniso_U_33
_atom_site_aniso_U_23
_atom_site_aniso_U_13
_atom_site_aniso_U_12
O1 0.0876(12) 0.0938(14) 0.0430(9) 0.0086(8) 0.0024(8) -0.0467(10)
O2 0.0613(8) 0.0510(9) 0.0328(7) 0.0064(6) 0.0146(6) -0.0118(7)
N1 0.0440(8) 0.0392(9) 0.0245(7) -0.0009(6) 0.0118(6) 0.0007(7)
N2 0.0435(8) 0.0445(9) 0.0196(7) 0.0015(6) 0.0120(6) -0.0011(7)
C1 0.0491(11) 0.0561(13) 0.0337(10) 0.0023(9) 0.0066(9) 0.0004(10)
C2 0.0509(13) 0.0755(17) 0.0395(11) -0.0034(10) -0.0005(10) -0.0026(11)
C3 0.0510(12) 0.0616(15) 0.0629(14) -0.0148(11) 0.0174(11) -0.0132(11)
C4 0.0598(13) 0.0495(13) 0.0543(12) -0.0018(10) 0.0250(11) -0.0063(10)
C5 0.0480(11) 0.0475(12) 0.0335(9) -0.0007(8) 0.0143(8) 0.0035(9)
C6 0.0405(9) 0.0386(11) 0.0288(9) -0.0032(7) 0.0147(8) 0.0049(8)
C7 0.0390(9) 0.0383(10) 0.0234(8) -0.0028(7) 0.0121(7) 0.0034(8)
C8 0.0456(10) 0.0414(11) 0.0255(9) -0.0028(7) 0.0120(8) -0.0015(8)
C9 0.0416(10) 0.0404(11) 0.0286(9) -0.0022(7) 0.0135(8) -0.0005(8)
C10 0.0447(10) 0.0424(11) 0.0262(9) 0.0017(7) 0.0103(8) -0.0011(8)
C11 0.0458(11) 0.0500(12) 0.0316(10) -0.0030(8) 0.0128(8) -0.0078(9)
C12 0.0613(13) 0.0518(13) 0.0287(9) -0.0033(8) 0.0147(9) -0.0047(10)
C13 0.0523(12) 0.0548(13) 0.0347(10) -0.0005(8) 0.0013(9) -0.0028(10)
C14 0.0417(11) 0.0849(17) 0.0465(12) 0.0030(11) 0.0072(10) -0.0022(11)
C15 0.0483(12) 0.0737(15) 0.0367(11) 0.0015(9) 0.0161(9) 0.0005(10)
C16 0.0709(16) 0.100(2) 0.0468(14) -0.0084(13) -0.0051(12) -0.0053(14)
C17 0.0555(12) 0.0512(12) 0.0292(10) -0.0025(8) 0.0139(9) -0.0080(10)
C18 0.0640(13) 0.0479(13) 0.0483(11) 0.0056(9) 0.0252(10) -0.0097(10)
C19 0.0665(14) 0.0598(15) 0.0552(13) 0.0205(10) 0.0272(11) 0.0036(11)

loop_
_atom_type_symbol
_atom_type_description
_atom_type_scat_dispersion_real
_atom_type_scat_dispersion_imag
_atom_type_scat_source
C C 0.0033 0.0016 'International Tables Vol C Tables 4.2.6.8 and 6.1.1.4'
H H 0.0000 0.0000 'International Tables Vol C Tables 4.2.6.8 and 6.1.1.4'
N N 0.0061 0.0033 'International Tables Vol C Tables 4.2.6.8 and 6.1.1.4'
O O 0.0106 0.0060 'International Tables Vol C Tables 4.2.6.8 and 6.1.1.4'

loop_
_geom_angle_atom_site_label_1
_geom_angle_atom_site_label_2
_geom_angle_atom_site_label_3
_geom_angle
C17 O2 C18 116.05(14)
C7 N1 C8 105.85(13)
C7 N2 H2 125.6
C7 N2 C9 108.77(14)
C9 N2 H2 125.6
C2 C1 H1 119.8
C2 C1 C6 120.4(2)
C6 C1 H1 119.8
C1 C2 H2A 119.7
C3 C2 C1 120.7(2)
C3 C2 H2A 119.7
C2 C3 H3 120.2
C2 C3 C4 119.6(2)
C4 C3 H3 120.2
C3 C4 H4 119.9
C5 C4 C3 120.2(2)
C5 C4 H4 119.9
C4 C5 H5 119.7
C4 C5 C6 120.69(17)
C6 C5 H5 119.7
C1 C6 C7 119.29(17)
C5 C6 C1 118.53(17)
C5 C6 C7 122.15(15)
N1 C7 N2 110.52(15)
N1 C7 C6 125.47(14)
N2 C7 C6 123.97(15)
N1 C8 C17 121.74(14)
C9 C8 N1 110.26(15)
C9 C8 C17 127.75(16)
N2 C9 C8 104.60(14)
N2 C9 C10 121.60(14)
C8 C9 C10 133.77(17)
C11 C10 C9 119.97(16)
C15 C10 C9 121.93(16)
C15 C10 C11 118.10(16)
C10 C11 H11 119.6
C12 C11 C10 120.78(18)
C12 C11 H11 119.6
C11 C12 H12 119.4
C11 C12 C13 121.27(18)
C13 C12 H12 119.4
C12 C13 C14 117.79(17)
C12 C13 C16 120.79(19)
C14 C13 C16 121.4(2)
C13 C14 H14 119.3
C13 C14 C15 121.4(2)
C15 C14 H14 119.3
C10 C15 H15 119.7
C14 C15 C10 120.66(18)
C14 C15 H15 119.7
C13 C16 H16A 109.5
C13 C16 H16B 109.5
C13 C16 H16C 109.5
H16A C16 H16B 109.5
H16A C16 H16C 109.5
H16B C16 H16C 109.5
O1 C17 O2 122.69(18)
O1 C17 C8 125.32(17)
O2 C17 C8 111.96(15)
O2 C18 H18A 110.3
O2 C18 H18B 110.3
O2 C18 C19 107.24(16)
H18A C18 H18B 108.5
C19 C18 H18A 110.3
C19 C18 H18B 110.3
C18 C19 H19A 109.5
C18 C19 H19B 109.5
C18 C19 H19C 109.5
H19A C19 H19B 109.5
H19A C19 H19C 109.5
H19B C19 H19C 109.5

loop_
_geom_bond_atom_site_label_1
_geom_bond_atom_site_label_2
_geom_bond_distance
O1 C17 1.198(2)
O2 C17 1.336(2)
O2 C18 1.451(2)
N1 C7 1.313(2)
N1 C8 1.384(2)
N2 H2 0.8600
N2 C7 1.364(2)
N2 C9 1.367(2)
C1 H1 0.9300
C1 C2 1.376(3)
C1 C6 1.392(2)
C2 H2A 0.9300
C2 C3 1.370(3)
C3 H3 0.9300
C3 C4 1.381(3)
C4 H4 0.9300
C4 C5 1.377(3)
C5 H5 0.9300
C5 C6 1.386(3)
C6 C7 1.468(2)
C8 C9 1.376(2)
C8 C17 1.469(3)
C9 C10 1.475(2)
C10 C11 1.387(2)
C10 C15 1.383(3)
C11 H11 0.9300
C11 C12 1.381(2)
C12 H12 0.9300
C12 C13 1.381(3)
C13 C14 1.381(3)
C13 C16 1.511(3)
C14 H14 0.9300
C14 C15 1.382(3)
C15 H15 0.9300
C16 H16A 0.9600
C16 H16B 0.9600
C16 H16C 0.9600
C18 H18A 0.9700
C18 H18B 0.9700
C18 C19 1.492(3)
C19 H19A 0.9600
C19 H19B 0.9600
C19 H19C 0.9600

loop_
_geom_torsion_atom_site_label_1
_geom_torsion_atom_site_label_2
_geom_torsion_atom_site_label_3
_geom_torsion_atom_site_label_4
_geom_torsion
N1 C8 C9 N2 -0.9(2)
N1 C8 C9 C10 -178.59(18)
N1 C8 C17 O1 179.8(2)
N1 C8 C17 O2 1.9(3)
N2 C9 C10 C11 -43.4(3)
N2 C9 C10 C15 136.07(19)
C1 C2 C3 C4 0.0(3)
C1 C6 C7 N1 -19.4(3)
C1 C6 C7 N2 163.38(17)
C2 C1 C6 C5 -0.6(3)
C2 C1 C6 C7 177.64(18)
C2 C3 C4 C5 0.1(3)
C3 C4 C5 C6 -0.5(3)
C4 C5 C6 C1 0.7(3)
C4 C5 C6 C7 -177.48(17)
C5 C6 C7 N1 158.78(17)
C5 C6 C7 N2 -18.5(3)
C6 C1 C2 C3 0.2(3)
C7 N1 C8 C9 0.7(2)
C7 N1 C8 C17 -174.02(17)
C7 N2 C9 C8 0.73(19)
C7 N2 C9 C10 178.81(15)
C8 N1 C7 N2 -0.18(19)
C8 N1 C7 C6 -177.75(16)
C8 C9 C10 C11 134.0(2)
C8 C9 C10 C15 -46.5(3)
C9 N2 C7 N1 -0.4(2)
C9 N2 C7 C6 177.26(16)
C9 C8 C17 O1 6.1(4)
C9 C8 C17 O2 -171.83(18)
C9 C10 C11 C12 179.21(17)
C9 C10 C15 C14 179.89(19)
C10 C11 C12 C13 1.3(3)
C11 C10 C15 C14 -0.7(3)
C11 C12 C13 C14 -1.4(3)
C11 C12 C13 C16 178.4(2)
C12 C13 C14 C15 0.5(3)
C13 C14 C15 C10 0.6(3)
C15 C10 C11 C12 -0.3(3)
C16 C13 C14 C15 -179.3(2)
C17 O2 C18 C19 -177.51(17)
C17 C8 C9 N2 173.42(18)
C17 C8 C9 C10 -4.3(3)
C18 O2 C17 O1 -5.8(3)
C18 O2 C17 C8 172.18(16)
